data_4517606
loop_
_publ_author_name
'Barber, Thomas'
'Argent, Stephen P.'
'Ball, Liam T.'

_publ_section_title
;
 Expanding Ligand Space: Preparation, Characterization, and Synthetic
 Applications of Air-Stable, Odorless Di-tert-alkylphosphine Surrogates
;
_journal_name_full 'ACS Catalysis'
_journal_page_first 5454
_journal_page_last 5461
_journal_paper_doi 10.1021/acscatal.0c01414
_journal_year 2020
_chemical_absolute_configuration ad
_chemical_formula_moiety 'C30 H52 P, C F3 O3 S'
_chemical_formula_sum 'C31 H52 F3 O3 P S'
_chemical_formula_weight 592.75
_space_group_crystal_system orthorhombic
_space_group_IT_number 19
_space_group_name_Hall 'P 2ac 2ab'
_space_group_name_H-M_alt 'P 21 21 21'
_atom_sites_solution_hydrogens mixed
_atom_sites_solution_primary dual
_atom_sites_solution_secondary difmap
_audit_creation_date 2019-11-14
_audit_creation_method
;
Olex2 1.2
(compiled 2018.05.29 svn.r3508 for OlexSys, GUI svn.r5506)
;
_cell_angle_alpha 90
_cell_angle_beta 90
_cell_angle_gamma 90
_cell_formula_units_Z 4
_cell_length_a 7.3620(2)
_cell_length_b 16.8285(3)
_cell_length_c 25.1572(5)
_cell_measurement_reflns_used 11668
_cell_measurement_temperature 120(2)
_cell_measurement_theta_max 72.6640
_cell_measurement_theta_min 4.3810
_cell_volume 3116.76(12)
_computing_cell_refinement 'CrysAlisPro 1.171.40.45a (Rigaku OD, 2019)'
_computing_data_collection 'CrysAlisPro 1.171.40.45a (Rigaku OD, 2019)'
_computing_data_reduction 'CrysAlisPro 1.171.40.45a (Rigaku OD, 2019)'
_computing_molecular_graphics 'Olex2 (Dolomanov et al., 2009)'
_computing_publication_material 'Olex2 (Dolomanov et al., 2009)'
_computing_structure_refinement 'ShelXL (Sheldrick, 2015)'
_computing_structure_solution 'ShelXT (Sheldrick, 2015)'
_diffrn_ambient_environment 'N2 gas'
_diffrn_ambient_temperature 120(2)
_diffrn_crystal_treatment 'flash frozen in gaseous N2'
_diffrn_detector 'CCD area detector'
_diffrn_detector_area_resol_mean 5.2349
_diffrn_detector_type 'Agilent Diffraction Atlas S2 detector'
_diffrn_measured_fraction_theta_full 0.999
_diffrn_measured_fraction_theta_max 0.985
_diffrn_measurement_details
;
List of Runs (angles in degrees, time in seconds):

  # Type    Start    End  Width  t~exp~   \w     \q     \k     \f   Frames
--------------------------------------------------------------------------
  1  \w     -5.00  38.00   1.00   10.00    --  -41.70  19.00-150.00   43
  2  \w      6.00  83.00   1.00   10.00    --   41.70 -99.00 -30.00   77
  3  \w     14.00 115.00   1.00   10.00    --   41.70  57.00 -60.00  101
  4  \w     97.00 178.00   1.00   40.00    --  104.36 125.00   0.00   81
  5  \w     22.00 106.00   1.00   40.00    --  104.36 -94.00 120.00   84
  6  \w     28.00  57.00   1.00   40.00    --  104.36 -30.00-150.00   29
  7  \w     28.00  57.00   1.00   40.00    --  104.36 -30.00-120.00   29
  8  \w     22.00 106.00   1.00   40.00    --  104.36 -94.00-180.00   84
  9  \w     76.00 178.00   1.00   40.00    --  104.36  30.00-150.00  102
 10  \w     79.00 177.00   1.00   40.00    --  104.36  45.00 150.00   98
 11  \w     31.00  72.00   1.00   40.00    --  104.36 -45.00  90.00   41
 12  \w   -114.00 -66.00   1.00   10.00    --  -41.70-142.00 -33.00   48
 13  \w     14.00 115.00   1.00   10.00    --   41.70  57.00  90.00  101
 14  \w     17.00 116.00   1.00   10.00    --   41.70  38.00-150.00   99
 15  \w     27.00  52.00   1.00   40.00    --  104.36  11.00  11.00   25
;
_diffrn_measurement_device '\k-geometry diffractometer'
_diffrn_measurement_device_type 'SuperNova, Atlas S2'
_diffrn_measurement_method '\w scans'
_diffrn_measurement_specimen_support 'MiTeGen micromount'
_diffrn_orient_matrix_type 'CrysAlisPro convention (1999,Acta A55,543-557)'
_diffrn_orient_matrix_UB_11 0.0075598000
_diffrn_orient_matrix_UB_12 -0.0086385000
_diffrn_orient_matrix_UB_13 -0.0609357000
_diffrn_orient_matrix_UB_21 -0.0291791000
_diffrn_orient_matrix_UB_22 -0.0902804000
_diffrn_orient_matrix_UB_23 0.0054341000
_diffrn_orient_matrix_UB_31 -0.2070216000
_diffrn_orient_matrix_UB_32 0.0124954000
_diffrn_orient_matrix_UB_33 -0.0029786000
_diffrn_radiation_monochromator mirror
_diffrn_radiation_probe x-ray
_diffrn_radiation_type CuK\a
_diffrn_radiation_wavelength 1.54184
_diffrn_reflns_av_R_equivalents 0.0897
_diffrn_reflns_av_unetI/netI 0.0594
_diffrn_reflns_Laue_measured_fraction_full 0.999
_diffrn_reflns_Laue_measured_fraction_max 0.985
_diffrn_reflns_limit_h_max 7
_diffrn_reflns_limit_h_min -8
_diffrn_reflns_limit_k_max 20
_diffrn_reflns_limit_k_min -20
_diffrn_reflns_limit_l_max 29
_diffrn_reflns_limit_l_min -31
_diffrn_reflns_number 18408
_diffrn_reflns_point_group_measured_fraction_full 0.998
_diffrn_reflns_point_group_measured_fraction_max 0.977
_diffrn_reflns_theta_full 67.684
_diffrn_reflns_theta_max 72.886
_diffrn_reflns_theta_min 3.514
_diffrn_source 'microfocus sealed tube'
_diffrn_source_type 'Agilent Diffraction microfocus tube'
_exptl_absorpt_coefficient_mu 1.807
_exptl_absorpt_correction_T_max 1.000
_exptl_absorpt_correction_T_min 0.683
_exptl_absorpt_correction_type gaussian
_exptl_absorpt_process_details
;
CrysAlisPro 1.171.40.45a (Rigaku Oxford Diffraction, 2019)
Numerical absorption correction based on gaussian integration over
			a multifaceted crystal model
Empirical absorption correction using spherical harmonics,
 implemented in SCALE3 ABSPACK scaling algorithm.
;
_exptl_crystal_colour colourless
_exptl_crystal_colour_primary colourless
_exptl_crystal_density_diffrn 1.263
_exptl_crystal_description plate
_exptl_crystal_F_000 1280
_exptl_crystal_size_max 0.45
_exptl_crystal_size_mid 0.098
_exptl_crystal_size_min 0.033
_refine_diff_density_max 0.671
_refine_diff_density_min -0.404
_refine_diff_density_rms 0.112
_refine_ls_abs_structure_details
;
 Flack x determined using 2225 quotients [(I+)-(I-)]/[(I+)+(I-)]
 (Parsons, Flack and Wagner, Acta Cryst. B69 (2013) 249-259).
;
_refine_ls_abs_structure_Flack -0.013(13)
_refine_ls_extinction_method none
_refine_ls_goodness_of_fit_ref 1.041
_refine_ls_hydrogen_treatment mixed
_refine_ls_matrix_type full
_refine_ls_number_parameters 366
_refine_ls_number_reflns 6075
_refine_ls_number_restraints 1
_refine_ls_restrained_S_all 1.041
_refine_ls_R_factor_all 0.0692
_refine_ls_R_factor_gt 0.0666
_refine_ls_shift/su_max 0.000
_refine_ls_shift/su_mean 0.000
_refine_ls_structure_factor_coef Fsqd
_refine_ls_weighting_details 'w=1/[\s^2^(Fo^2^)+(0.1196P)^2^+1.3633P] where P=(Fo^2^+2Fc^2^)/3'
_refine_ls_weighting_scheme calc
_refine_ls_wR_factor_gt 0.1796
_refine_ls_wR_factor_ref 0.1837
_reflns_Friedel_coverage 0.745
_reflns_Friedel_fraction_full 0.996
_reflns_Friedel_fraction_max 0.968
_reflns_number_gt 5759
_reflns_number_total 6075
_reflns_threshold_expression 'I > 2\s(I)'
_cod_data_source_file cs0c01414_si_004.cif
_cod_data_source_block tbltbu2
_cod_depositor_comments 'Adding full bibliography for 4517604--4517617.cif.'
_cod_database_code 4517606
_nottingham_internal_coll_name TBLTBU
_nottingham_internal_coll_number 18354
_nottingham_internal_coll_client TB/LTB
_nottingham_internal_coll_type custom
_nottingham_internal_coll_frame_method '\w scans'
_nottingham_internal_coll_frame_time '10.00, 40.00'
_nottingham_internal_coll_frame_width 1.00
_nottingham_internal_coll_user pczspa
_nottingham_internal_coll_date 02/09/2019
_nottingham_internal_coll_location NOTTS
_nottingham_internal_coll_instrument 'GVB, PL13110001'
_nottingham_internal_process_date 05/09/2019
_nottingham_internal_process_user pczspa
_nottingham_internal_solution_date 05/09/2019
_nottingham_internal_solution_user pczspa
_nottingham_internal_refinement_date 14/11/2019
_nottingham_internal_refinement_user pczspa
_nottingham_internal_validation_date 14/11/2019
_nottingham_internal_validation_user pczspa
_nottingham_internal_archive_date 14/11/2019
_shelx_shelxl_version_number 2018/3
_chemical_oxdiff_formula C31H52F3O3PS
_chemical_oxdiff_usercomment 'TBLTBU2 #18354 GVB-1693 IN FOMBLIN FILM ON A MICROMOUNT FOR TB/LTB'
_shelx_space_group_comment
;
The symmetry employed for this shelxl refinement is uniquely defined
by the following loop, which should always be used as a source of
symmetry information in preference to the above space-group names.
They are only intended as comments.
;
_reflns_odcompleteness_completeness 99.91
_reflns_odcompleteness_iscentric 1
_reflns_odcompleteness_theta 66.97
_olex2_refinement_description
;
1. Fixed Uiso
 At 1.2 times of:
  All C(H) groups, All C(H,H) groups
 At 1.5 times of:
  All C(H,H,H) groups, All P(H,H) groups
2. Restrained distances
 P1-H1A \\sim P1-H1B
 with sigma of 0.02
3.a Ternary CH refined with riding coordinates:
 C4(H4), C8(H8), C11(H11), C19(H19), C23(H23), C26(H26)
3.b Secondary CH2 refined with riding coordinates:
 C9(H9A,H9B), C10(H10A,H10B), C14(H14A,H14B), C15(H15A,H15B), C16(H16A,H16B),
 C24(H24A,H24B), C25(H25A,H25B), C29(H29A,H29B), C30(H30A,H30B), C31(H31A,H31B)
3.c Idealised Me refined as rotating group:
 C3(H3A,H3B,H3C), C6(H6A,H6B,H6C), C7(H7A,H7B,H7C), C12(H12A,H12B,H12C),
 C18(H18A,H18B,H18C), C21(H21A,H21B,H21C), C22(H22A,H22B,H22C), C27(H27A,H27B,
 H27C)
;
_olex2_exptl_crystal_mounting_method 'in fomblin film on a micromount'
_olex2_submission_special_instructions 'No special instructions were received'
_oxdiff_exptl_absorpt_empirical_details
;
Empirical correction (ABSPACK) includes:
- Absorption correction using spherical harmonics
- Frame scaling
;
_oxdiff_exptl_absorpt_empirical_full_max 1.642
_oxdiff_exptl_absorpt_empirical_full_min 0.609

loop_
_space_group_symop_operation_xyz
'x, y, z'
'-x+1/2, -y, z+1/2'
'-x, y+1/2, -z+1/2'
'x+1/2, -y+1/2, -z'

loop_
_atom_site_label
_atom_site_type_symbol
_atom_site_fract_x
_atom_site_fract_y
_atom_site_fract_z
_atom_site_U_iso_or_equiv
_atom_site_adp_type
_atom_site_occupancy
_atom_site_site_symmetry_order
_atom_site_calc_flag
_atom_site_refinement_flags_posn
_atom_site_refinement_flags_adp
_atom_site_refinement_flags_occupancy
_atom_site_disorder_assembly
_atom_site_disorder_group
P1 P 0.56677(12) 0.71356(5) 0.25104(4) 0.0210(3) Uani 1 1 d D . . . .
H1A H 0.426(7) 0.758(3) 0.261(2) 0.031 Uiso 1 1 d DR . . . .
H1B H 0.698(7) 0.763(3) 0.238(2) 0.031 Uiso 1 1 d DR . . . .
C2 C 0.4821(6) 0.6659(2) 0.18876(15) 0.0237(8) Uani 1 1 d . . . . .
C3 C 0.2954(6) 0.6328(3) 0.20315(18) 0.0326(10) Uani 1 1 d . . . . .
H3A H 0.309071 0.590973 0.229986 0.049 Uiso 1 1 calc GR . . . .
H3B H 0.238091 0.610517 0.171298 0.049 Uiso 1 1 calc GR . . . .
H3C H 0.219329 0.675520 0.217403 0.049 Uiso 1 1 calc GR . . . .
C4 C 0.6199(6) 0.6035(2) 0.16698(16) 0.0256(8) Uani 1 1 d . . . . .
H4 H 0.633333 0.558807 0.192857 0.031 Uiso 1 1 calc R . . . .
C5 C 0.5830(7) 0.5694(3) 0.10904(18) 0.0324(10) Uani 1 1 d . . . . .
C6 C 0.3854(8) 0.5527(3) 0.0916(2) 0.0456(13) Uani 1 1 d . . . . .
H6A H 0.330330 0.514007 0.115829 0.068 Uiso 1 1 calc GR . . . .
H6B H 0.385047 0.531281 0.055358 0.068 Uiso 1 1 calc GR . . . .
H6C H 0.315388 0.602229 0.092488 0.068 Uiso 1 1 calc GR . . . .
C7 C 0.6812(9) 0.4884(3) 0.1060(2) 0.0457(13) Uani 1 1 d . . . . .
H7A H 0.689845 0.471501 0.068848 0.069 Uiso 1 1 calc GR . . . .
H7B H 0.612470 0.448811 0.126325 0.069 Uiso 1 1 calc GR . . . .
H7C H 0.803465 0.493527 0.121040 0.069 Uiso 1 1 calc GR . . . .
C8 C 0.6700(7) 0.6336(3) 0.07175(16) 0.0305(9) Uani 1 1 d . . . . .
H8 H 0.570282 0.661666 0.052346 0.037 Uiso 1 1 calc R . . . .
C9 C 0.8190(8) 0.6103(3) 0.03111(18) 0.0407(12) Uani 1 1 d . . . . .
H9A H 0.899431 0.568461 0.045689 0.049 Uiso 1 1 calc R . . . .
H9B H 0.764471 0.591005 -0.002477 0.049 Uiso 1 1 calc R . . . .
C10 C 0.9212(7) 0.6862(3) 0.02251(18) 0.0408(11) Uani 1 1 d . . . . .
H10A H 0.851693 0.722856 -0.000631 0.049 Uiso 1 1 calc R . . . .
H10B H 1.040960 0.675832 0.006045 0.049 Uiso 1 1 calc R . . . .
C11 C 0.9435(6) 0.7213(3) 0.07878(16) 0.0329(10) Uani 1 1 d . . . . .
H11 H 1.047899 0.693200 0.095908 0.039 Uiso 1 1 calc R . . . .
C12 C 0.9893(8) 0.8097(4) 0.0780(2) 0.0472(13) Uani 1 1 d . . . . .
H12A H 0.889517 0.839170 0.061385 0.071 Uiso 1 1 calc GR . . . .
H12B H 1.101117 0.818119 0.057647 0.071 Uiso 1 1 calc GR . . . .
H12C H 1.006635 0.828593 0.114507 0.071 Uiso 1 1 calc GR . . . .
C13 C 0.7685(6) 0.6949(2) 0.10831(15) 0.0247(8) Uani 1 1 d . . . . .
C14 C 0.8042(6) 0.6436(2) 0.15768(15) 0.0233(8) Uani 1 1 d . . . . .
H14A H 0.900418 0.603765 0.150828 0.028 Uiso 1 1 calc R . . . .
H14B H 0.839811 0.676693 0.188497 0.028 Uiso 1 1 calc R . . . .
C15 C 0.6429(6) 0.7634(2) 0.12393(15) 0.0244(8) Uani 1 1 d . . . . .
H15A H 0.616193 0.795557 0.091919 0.029 Uiso 1 1 calc R . . . .
H15B H 0.707112 0.798031 0.149613 0.029 Uiso 1 1 calc R . . . .
C16 C 0.4631(6) 0.7360(2) 0.14873(16) 0.0258(8) Uani 1 1 d . . . . .
H16A H 0.379669 0.719751 0.119851 0.031 Uiso 1 1 calc R . . . .
H16B H 0.406867 0.781684 0.167327 0.031 Uiso 1 1 calc R . . . .
C17 C 0.6500(6) 0.6577(2) 0.31019(15) 0.0233(8) Uani 1 1 d . . . . .
C18 C 0.8394(6) 0.6286(3) 0.29373(18) 0.0310(9) Uani 1 1 d . . . . .
H18A H 0.827567 0.587641 0.266261 0.047 Uiso 1 1 calc GR . . . .
H18B H 0.901809 0.606280 0.324734 0.047 Uiso 1 1 calc GR . . . .
H18C H 0.909881 0.673336 0.279690 0.047 Uiso 1 1 calc GR . . . .
C19 C 0.5163(6) 0.5914(2) 0.32719(16) 0.0264(8) Uani 1 1 d . . . . .
H19 H 0.502729 0.551698 0.297867 0.032 Uiso 1 1 calc R . . . .
C20 C 0.5583(7) 0.5471(3) 0.38148(17) 0.0335(10) Uani 1 1 d . . . . .
C21 C 0.4617(10) 0.4665(3) 0.3785(2) 0.0473(13) Uani 1 1 d . . . . .
H21A H 0.332025 0.474857 0.371723 0.071 Uiso 1 1 calc GR . . . .
H21B H 0.477290 0.438155 0.412180 0.071 Uiso 1 1 calc GR . . . .
H21C H 0.514172 0.434950 0.349525 0.071 Uiso 1 1 calc GR . . . .
C22 C 0.7571(8) 0.5276(3) 0.3953(2) 0.0445(12) Uani 1 1 d . . . . .
H22A H 0.813348 0.499139 0.365615 0.067 Uiso 1 1 calc GR . . . .
H22B H 0.760743 0.494326 0.427254 0.067 Uiso 1 1 calc GR . . . .
H22C H 0.823680 0.577097 0.401920 0.067 Uiso 1 1 calc GR . . . .
C23 C 0.4742(8) 0.6039(3) 0.42434(17) 0.0363(11) Uani 1 1 d . . . . .
H23 H 0.575438 0.629427 0.444577 0.044 Uiso 1 1 calc R . . . .
C24 C 0.3347(10) 0.5719(4) 0.4642(2) 0.0537(15) Uani 1 1 d . . . . .
H24A H 0.395486 0.550364 0.496175 0.064 Uiso 1 1 calc R . . . .
H24B H 0.259631 0.529522 0.447927 0.064 Uiso 1 1 calc R . . . .
C25 C 0.2183(11) 0.6445(6) 0.4782(3) 0.078(2) Uani 1 1 d . . . . .
H25A H 0.099344 0.628020 0.492790 0.094 Uiso 1 1 calc R . . . .
H25B H 0.280778 0.678534 0.504581 0.094 Uiso 1 1 calc R . . . .
C26 C 0.1945(7) 0.6881(4) 0.4260(2) 0.0459(13) Uani 1 1 d . . . . .
H26 H 0.088494 0.664203 0.407014 0.055 Uiso 1 1 calc R . . . .
C27 C 0.1510(13) 0.7762(6) 0.4370(4) 0.095(3) Uani 1 1 d . . . . .
H27A H 0.223493 0.794860 0.467229 0.142 Uiso 1 1 calc GR . . . .
H27B H 0.021557 0.781863 0.445345 0.142 Uiso 1 1 calc GR . . . .
H27C H 0.180178 0.807983 0.405512 0.142 Uiso 1 1 calc GR . . . .
C28 C 0.3688(6) 0.6701(3) 0.39307(16) 0.0286(9) Uani 1 1 d . . . . .
C29 C 0.3324(6) 0.6294(3) 0.33959(16) 0.0283(9) Uani 1 1 d . . . . .
H29A H 0.235746 0.588799 0.342733 0.034 Uiso 1 1 calc R . . . .
H29B H 0.297697 0.668503 0.311989 0.034 Uiso 1 1 calc R . . . .
C30 C 0.4871(6) 0.7427(3) 0.38180(17) 0.0306(9) Uani 1 1 d . . . . .
H30A H 0.513053 0.770337 0.415690 0.037 Uiso 1 1 calc R . . . .
H30B H 0.419162 0.779852 0.358687 0.037 Uiso 1 1 calc R . . . .
C31 C 0.6671(6) 0.7211(3) 0.35481(16) 0.0276(9) Uani 1 1 d . . . . .
H31A H 0.752237 0.701083 0.382165 0.033 Uiso 1 1 calc R . . . .
H31B H 0.720509 0.769929 0.339426 0.033 Uiso 1 1 calc R . . . .
C32 C 0.0751(7) 0.4300(3) 0.2345(2) 0.0369(10) Uani 1 1 d . . . . .
F33 F 0.1197(6) 0.4688(2) 0.27866(18) 0.0702(12) Uani 1 1 d . . . . .
F34 F 0.0109(5) 0.48459(19) 0.20104(15) 0.0554(9) Uani 1 1 d . . . . .
F35 F 0.2261(5) 0.4005(2) 0.21359(19) 0.0652(11) Uani 1 1 d . . . . .
S36 S -0.09172(16) 0.35440(7) 0.24949(6) 0.0405(3) Uani 1 1 d . . . . .
O37 O -0.2391(7) 0.3969(3) 0.2712(3) 0.0810(18) Uani 1 1 d . . . . .
O38 O 0.0025(6) 0.3019(3) 0.2840(2) 0.0599(12) Uani 1 1 d . . . . .
O39 O -0.1281(9) 0.3187(3) 0.1987(2) 0.0823(17) Uani 1 1 d . . . . .

loop_
_atom_site_aniso_label
_atom_site_aniso_U_11
_atom_site_aniso_U_22
_atom_site_aniso_U_33
_atom_site_aniso_U_23
_atom_site_aniso_U_13
_atom_site_aniso_U_12
P1 0.0233(5) 0.0196(4) 0.0201(4) 0.0019(4) -0.0004(4) 0.0003(3)
C2 0.0241(19) 0.0237(18) 0.0234(17) 0.0006(15) -0.0037(15) 0.0011(15)
C3 0.025(2) 0.040(2) 0.034(2) -0.0001(19) -0.0041(18) -0.0084(18)
C4 0.031(2) 0.0197(17) 0.0263(18) -0.0014(15) -0.0058(17) 0.0013(16)
C5 0.039(2) 0.027(2) 0.032(2) -0.0075(17) -0.0104(19) 0.0011(19)
C6 0.043(3) 0.046(3) 0.048(3) -0.017(2) -0.016(2) -0.006(2)
C7 0.061(3) 0.025(2) 0.052(3) -0.013(2) -0.010(3) 0.006(2)
C8 0.035(2) 0.032(2) 0.0246(18) -0.0097(17) -0.0093(17) 0.0105(19)
C9 0.050(3) 0.046(3) 0.026(2) -0.012(2) -0.004(2) 0.015(2)
C10 0.043(3) 0.053(3) 0.026(2) -0.003(2) 0.005(2) 0.010(2)
C11 0.031(2) 0.044(2) 0.0230(18) -0.0003(17) 0.0027(17) 0.007(2)
C12 0.047(3) 0.056(3) 0.038(2) 0.001(2) 0.015(2) -0.015(3)
C13 0.0264(19) 0.0280(19) 0.0197(16) -0.0005(15) -0.0022(15) 0.0065(17)
C14 0.0262(19) 0.0230(17) 0.0207(17) 0.0009(15) -0.0019(15) 0.0049(15)
C15 0.028(2) 0.0235(18) 0.0214(17) 0.0039(15) 0.0015(16) 0.0058(17)
C16 0.0252(19) 0.0263(19) 0.0258(17) 0.0015(15) -0.0013(16) 0.0068(16)
C17 0.0245(19) 0.0269(19) 0.0186(16) 0.0040(15) -0.0030(15) 0.0001(16)
C18 0.028(2) 0.036(2) 0.0287(19) 0.0029(18) -0.0027(17) 0.0058(18)
C19 0.035(2) 0.0208(17) 0.0238(18) 0.0018(15) -0.0006(17) -0.0049(17)
C20 0.041(3) 0.029(2) 0.030(2) 0.0134(17) -0.006(2) -0.005(2)
C21 0.067(4) 0.030(2) 0.045(3) 0.011(2) 0.004(3) -0.011(2)
C22 0.050(3) 0.041(3) 0.042(3) 0.019(2) -0.008(2) 0.006(2)
C23 0.044(3) 0.038(2) 0.0262(19) 0.0068(18) -0.0010(19) -0.009(2)
C24 0.072(4) 0.056(3) 0.033(2) 0.008(2) 0.011(3) -0.014(3)
C25 0.053(4) 0.126(7) 0.056(4) 0.006(4) 0.018(3) -0.018(5)
C26 0.031(2) 0.073(4) 0.034(2) -0.007(2) 0.007(2) -0.010(3)
C27 0.077(5) 0.094(6) 0.114(7) -0.044(6) 0.057(5) -0.005(5)
C28 0.027(2) 0.036(2) 0.0228(17) -0.0018(17) -0.0006(16) -0.0036(18)
C29 0.028(2) 0.035(2) 0.0219(18) 0.0032(17) -0.0024(16) -0.0105(17)
C30 0.032(2) 0.031(2) 0.029(2) -0.0046(17) -0.0009(17) -0.0034(18)
C31 0.031(2) 0.029(2) 0.0228(17) 0.0003(16) -0.0013(16) -0.0048(17)
C32 0.030(2) 0.0252(19) 0.055(3) 0.0003(19) -0.008(2) 0.0002(17)
F33 0.073(3) 0.056(2) 0.082(3) -0.017(2) -0.028(2) -0.014(2)
F34 0.0546(19) 0.0367(15) 0.075(2) 0.0252(16) -0.0143(18) -0.0017(14)
F35 0.0456(19) 0.0423(18) 0.108(3) 0.0106(19) 0.030(2) 0.0043(15)
S36 0.0328(5) 0.0288(5) 0.0598(7) 0.0112(5) 0.0004(6) -0.0032(4)
O37 0.049(3) 0.056(3) 0.137(5) 0.020(3) 0.034(3) 0.008(2)
O38 0.054(2) 0.043(2) 0.082(3) 0.026(2) 0.011(2) 0.0078(19)
O39 0.094(4) 0.064(3) 0.088(4) -0.006(3) -0.030(3) -0.036(3)

loop_
_atom_type_symbol
_atom_type_description
_atom_type_scat_dispersion_real
_atom_type_scat_dispersion_imag
_atom_type_scat_source
C C 0.0181 0.0091 'International Tables Vol C Tables 4.2.6.8 and 6.1.1.4'
H H 0.0000 0.0000 'International Tables Vol C Tables 4.2.6.8 and 6.1.1.4'
F F 0.0727 0.0534 'International Tables Vol C Tables 4.2.6.8 and 6.1.1.4'
O O 0.0492 0.0322 'International Tables Vol C Tables 4.2.6.8 and 6.1.1.4'
P P 0.2955 0.4335 'International Tables Vol C Tables 4.2.6.8 and 6.1.1.4'
S S 0.3331 0.5567 'International Tables Vol C Tables 4.2.6.8 and 6.1.1.4'

loop_
_exptl_crystal_face_index_h
_exptl_crystal_face_index_k
_exptl_crystal_face_index_l
_exptl_crystal_face_perp_dist
0 0 1 0.0164
0 0 -1 0.0164
0 5 1 0.0462
0 -5 -1 0.0462
-5 0 -1 0.1437
5 -1 1 0.2975

loop_
_geom_angle_atom_site_label_1
_geom_angle_atom_site_label_2
_geom_angle_atom_site_label_3
_geom_angle
_geom_angle_site_symmetry_1
_geom_angle_site_symmetry_3
_geom_angle_publ_flag
C17 P1 C2 124.24(19) . . ?
C3 C2 P1 105.0(3) . . ?
C3 C2 C4 115.0(4) . . ?
C3 C2 C16 110.5(3) . . ?
C4 C2 P1 111.5(3) . . ?
C16 C2 P1 104.3(3) . . ?
C16 C2 C4 110.0(3) . . ?
C2 C4 C5 117.0(3) . . ?
C14 C4 C2 109.5(3) . . ?
C14 C4 C5 99.8(3) . . ?
C6 C5 C4 119.1(4) . . ?
C6 C5 C8 109.9(4) . . ?
C7 C5 C4 106.5(4) . . ?
C7 C5 C6 105.4(4) . . ?
C7 C5 C8 112.8(4) . . ?
C8 C5 C4 103.3(3) . . ?
C9 C8 C5 120.6(4) . . ?
C9 C8 C13 103.2(4) . . ?
C13 C8 C5 107.0(3) . . ?
C10 C9 C8 103.5(4) . . ?
C9 C10 C11 104.3(4) . . ?
C10 C11 C13 104.0(4) . . ?
C12 C11 C10 112.6(4) . . ?
C12 C11 C13 118.0(4) . . ?
C11 C13 C8 107.0(3) . . ?
C14 C13 C8 100.7(3) . . ?
C14 C13 C11 113.9(3) . . ?
C15 C13 C8 111.7(3) . . ?
C15 C13 C11 114.1(4) . . ?
C15 C13 C14 108.6(3) . . ?
C4 C14 C13 102.6(3) . . ?
C13 C15 C16 113.6(3) . . ?
C15 C16 C2 114.4(3) . . ?
C18 C17 P1 104.1(3) . . ?
C18 C17 C19 115.0(4) . . ?
C18 C17 C31 109.9(3) . . ?
C19 C17 P1 112.1(3) . . ?
C19 C17 C31 110.3(3) . . ?
C31 C17 P1 104.9(3) . . ?
C17 C19 C20 116.9(4) . . ?
C29 C19 C17 108.5(3) . . ?
C29 C19 C20 101.2(3) . . ?
C21 C20 C19 106.4(4) . . ?
C21 C20 C22 105.3(4) . . ?
C21 C20 C23 112.9(4) . . ?
C22 C20 C19 118.7(4) . . ?
C22 C20 C23 110.5(4) . . ?
C23 C20 C19 103.2(3) . . ?
C20 C23 C28 106.5(3) . . ?
C24 C23 C20 120.0(4) . . ?
C24 C23 C28 104.2(4) . . ?
C23 C24 C25 104.2(5) . . ?
C26 C25 C24 104.6(5) . . ?
C25 C26 C27 109.5(7) . . ?
C25 C26 C28 105.8(5) . . ?
C27 C26 C28 117.0(5) . . ?
C26 C28 C23 106.2(4) . . ?
C29 C28 C23 102.1(4) . . ?
C29 C28 C26 114.2(4) . . ?
C30 C28 C23 112.3(4) . . ?
C30 C28 C26 114.4(4) . . ?
C30 C28 C29 107.1(3) . . ?
C19 C29 C28 102.2(3) . . ?
C28 C30 C31 112.7(4) . . ?
C30 C31 C17 114.4(4) . . ?
F33 C32 F34 106.0(4) . . ?
F33 C32 S36 109.8(4) . . ?
F34 C32 S36 112.1(3) . . ?
F35 C32 F33 108.0(5) . . ?
F35 C32 F34 107.7(5) . . ?
F35 C32 S36 112.9(3) . . ?
O37 S36 C32 104.3(3) . . ?
O37 S36 O38 117.1(4) . . ?
O37 S36 O39 114.4(4) . . ?
O38 S36 C32 103.5(3) . . ?
O38 S36 O39 112.0(3) . . ?
O39 S36 C32 103.6(3) . . ?

loop_
_geom_bond_atom_site_label_1
_geom_bond_atom_site_label_2
_geom_bond_distance
_geom_bond_site_symmetry_2
_geom_bond_publ_flag
P1 C2 1.868(4) . ?
P1 C17 1.864(4) . ?
C2 C3 1.526(6) . ?
C2 C4 1.559(6) . ?
C2 C16 1.558(5) . ?
C4 C5 1.590(6) . ?
C4 C14 1.533(6) . ?
C5 C6 1.546(7) . ?
C5 C7 1.545(7) . ?
C5 C8 1.568(7) . ?
C8 C9 1.550(7) . ?
C8 C13 1.560(6) . ?
C9 C10 1.499(8) . ?
C10 C11 1.542(6) . ?
C11 C12 1.526(8) . ?
C11 C13 1.552(6) . ?
C13 C14 1.535(5) . ?
C13 C15 1.529(5) . ?
C15 C16 1.534(6) . ?
C17 C18 1.535(6) . ?
C17 C19 1.548(6) . ?
C17 C31 1.554(5) . ?
C19 C20 1.586(5) . ?
C19 C29 1.530(6) . ?
C20 C21 1.533(7) . ?
C20 C22 1.539(7) . ?
C20 C23 1.568(7) . ?
C23 C24 1.532(7) . ?
C23 C28 1.570(7) . ?
C24 C25 1.534(12) . ?
C25 C26 1.513(9) . ?
C26 C27 1.542(11) . ?
C26 C28 1.558(7) . ?
C28 C29 1.533(5) . ?
C28 C30 1.526(6) . ?
C30 C31 1.532(6) . ?
C32 F33 1.330(6) . ?
C32 F34 1.333(6) . ?
C32 F35 1.326(6) . ?
C32 S36 1.807(5) . ?
S36 O37 1.410(5) . ?
S36 O38 1.419(4) . ?
S36 O39 1.436(6) . ?

loop_
_exptl_oxdiff_crystal_face_indexfrac_h
_exptl_oxdiff_crystal_face_indexfrac_k
_exptl_oxdiff_crystal_face_indexfrac_l
_exptl_oxdiff_crystal_face_x
_exptl_oxdiff_crystal_face_y
_exptl_oxdiff_crystal_face_z
0.0000 0.0002 1.0001 -0.0609 0.0054 -0.0030
-0.0000 -0.0002 -1.0001 0.0609 -0.0054 0.0030
-0.0003 4.9938 0.9995 -0.1040 -0.4454 0.0595
0.0003 -4.9938 -0.9995 0.1040 0.4454 -0.0595
-4.9950 0.0041 -0.9991 0.0231 0.1399 1.0371
4.9950 -1.0029 0.9992 -0.0145 -0.0498 -1.0496
